data_1565414
loop_
_publ_author_name
'Li, Rong-fang'
'Zhang, Ya-wen'
'Liu, Xin-fang'
'Chang, Xin-hong'
'Feng, Xun'

_publ_section_title
;
 The synthesis, structural elucidation and fluorescent sensitization
 detection to Hg2+ based on two lanthanide-organic complexes
;
_journal_name_full 'Inorganica Chimica Acta'
_journal_page_first 119370
_journal_paper_doi 10.1016/j.ica.2019.119370
_journal_volume 502
_journal_year 2020
_chemical_formula_moiety 'C36 H24 N6 O15 Tb2, H2 O'
_chemical_formula_sum 'C36 H26 N6 O16 Tb2'
_chemical_formula_weight 1116.47
_space_group_crystal_system triclinic
_space_group_IT_number 2
_space_group_name_Hall '-P 1'
_space_group_name_H-M_alt 'P -1'
_atom_sites_solution_hydrogens mixed
_atom_sites_solution_primary iterative
_cell_angle_alpha 95.074(3)
_cell_angle_beta 103.481(3)
_cell_angle_gamma 101.049(3)
_cell_formula_units_Z 2
_cell_length_a 11.3664(4)
_cell_length_b 12.1986(4)
_cell_length_c 14.2543(5)
_cell_measurement_reflns_used 15110
_cell_measurement_temperature 293.2(3)
_cell_measurement_theta_max 28.9200
_cell_measurement_theta_min 3.5290
_cell_volume 1867.90(12)
_computing_cell_refinement 'CrysAlisPro 1.171.39.46 (Rigaku OD, 2018)'
_computing_data_collection 'CrysAlisPro 1.171.39.46 (Rigaku OD, 2018)'
_computing_data_reduction 'CrysAlisPro 1.171.39.46 (Rigaku OD, 2018)'
_computing_molecular_graphics 'Olex2 (Dolomanov et al., 2009)'
_computing_publication_material 'Olex2 (Dolomanov et al., 2009)'
_computing_structure_refinement 'ShelXL (Sheldrick, 2015)'
_computing_structure_solution 'olex2.solve (Bourhis et al., 2015)'
_diffrn_ambient_temperature 293.2(3)
_diffrn_detector 'CCD plate'
_diffrn_detector_area_resol_mean 8.0584
_diffrn_detector_type EosS2
_diffrn_measured_fraction_theta_full 0.998
_diffrn_measured_fraction_theta_max 0.875
_diffrn_measurement_details
;
List of Runs (angles in degrees, time in seconds):

  # Type    Start    End  Width  t~exp~   \w     \q     \k     \f   Frames
--------------------------------------------------------------------------
  1  \w    -82.00   4.00   1.00    2.64    --  -15.84 -77.00  90.00   86
  2  \w    -13.00  50.00   1.00    2.64    --  -15.84  77.00-150.00   63
  3  \w    -81.00   9.00   1.00    2.64    --  -15.84 -77.00-150.00   90
  4  \w    -68.00 -36.00   1.00    2.64    --  -15.84 122.00  -2.19   32
  5  \w    -39.00 -13.00   1.00    2.64    --  -15.84  77.00 -30.00   26
  6  \w    -10.00  50.00   1.00    2.64    --  -15.84  77.00 -30.00   60
  7  \w    -54.00  -7.00   1.00    2.64    --  -15.84 -57.00 -30.00   47
  8  \w    -40.00  24.00   1.00    2.64    --   16.93 -57.00  60.00   64
  9  \w      0.00  81.00   1.00    2.64    --   16.93  38.00   0.00   81
 10  \w    -13.00  56.00   1.00    2.64    --   16.93 -99.00 -60.00   69
 11  \w    -18.00  56.00   1.00    2.64    --   16.93 -99.00-180.00   74
;
_diffrn_measurement_device 'four-circle diffractometer'
_diffrn_measurement_device_type 'SuperNova, Single source at offset/far, EosS2'
_diffrn_measurement_method '\w scans'
_diffrn_orient_matrix_type 'CrysAlisPro convention (1999,Acta A55,543-557)'
_diffrn_orient_matrix_UB_11 0.0355805000
_diffrn_orient_matrix_UB_12 -0.0135956000
_diffrn_orient_matrix_UB_13 -0.0323677000
_diffrn_orient_matrix_UB_21 0.0542978000
_diffrn_orient_matrix_UB_22 0.0339937000
_diffrn_orient_matrix_UB_23 0.0326272000
_diffrn_orient_matrix_UB_31 0.0105600000
_diffrn_orient_matrix_UB_32 -0.0473195000
_diffrn_orient_matrix_UB_33 0.0236255000
_diffrn_radiation_monochromator mirror
_diffrn_radiation_probe x-ray
_diffrn_radiation_type MoK\a
_diffrn_radiation_wavelength 0.71073
_diffrn_reflns_av_R_equivalents 0.0337
_diffrn_reflns_av_unetI/netI 0.0404
_diffrn_reflns_Laue_measured_fraction_full 0.998
_diffrn_reflns_Laue_measured_fraction_max 0.875
_diffrn_reflns_limit_h_max 15
_diffrn_reflns_limit_h_min -15
_diffrn_reflns_limit_k_max 16
_diffrn_reflns_limit_k_min -15
_diffrn_reflns_limit_l_max 18
_diffrn_reflns_limit_l_min -19
_diffrn_reflns_number 29241
_diffrn_reflns_point_group_measured_fraction_full 0.998
_diffrn_reflns_point_group_measured_fraction_max 0.875
_diffrn_reflns_theta_full 25.242
_diffrn_reflns_theta_max 29.293
_diffrn_reflns_theta_min 3.437
_diffrn_source 'micro-focus sealed X-ray tube'
_diffrn_source_type 'SuperNova (Mo) X-ray Source'
_exptl_absorpt_coefficient_mu 3.840
_exptl_absorpt_correction_T_max 1.00000
_exptl_absorpt_correction_T_min 0.79119
_exptl_absorpt_correction_type multi-scan
_exptl_absorpt_process_details
;
CrysAlisPro 1.171.39.46 (Rigaku Oxford Diffraction, 2018)
Empirical absorption correction using spherical harmonics,
 implemented in SCALE3 ABSPACK scaling algorithm.
;
_exptl_crystal_colour 'clear light brown'
_exptl_crystal_colour_lustre clear
_exptl_crystal_colour_modifier light
_exptl_crystal_colour_primary brown
_exptl_crystal_density_diffrn 1.985
_exptl_crystal_description block
_exptl_crystal_F_000 1084
_exptl_crystal_size_max 0.22
_exptl_crystal_size_mid 0.18
_exptl_crystal_size_min 0.15
_refine_diff_density_max 0.816
_refine_diff_density_min -0.618
_refine_diff_density_rms 0.114
_refine_ls_extinction_coef .
_refine_ls_extinction_method none
_refine_ls_goodness_of_fit_ref 1.028
_refine_ls_hydrogen_treatment constr
_refine_ls_matrix_type full
_refine_ls_number_parameters 547
_refine_ls_number_reflns 8937
_refine_ls_number_restraints 0
_refine_ls_restrained_S_all 1.028
_refine_ls_R_factor_all 0.0337
_refine_ls_R_factor_gt 0.0277
_refine_ls_shift/su_max 0.001
_refine_ls_shift/su_mean 0.000
_refine_ls_structure_factor_coef Fsqd
_refine_ls_weighting_details 'w=1/[\s^2^(Fo^2^)+(0.0195P)^2^+1.8101P] where P=(Fo^2^+2Fc^2^)/3'
_refine_ls_weighting_scheme calc
_refine_ls_wR_factor_gt 0.0556
_refine_ls_wR_factor_ref 0.0582
_reflns_Friedel_coverage 0.000
_reflns_Friedel_fraction_full .
_reflns_Friedel_fraction_max .
_reflns_number_gt 7801
_reflns_number_total 8937
_reflns_threshold_expression 'I > 2\s(I)'
_cod_data_source_file Tb-1.cif
_cod_data_source_block lrf-p4-tb
_cod_database_code 1565414
_shelx_space_group_comment
;
The symmetry employed for this shelxl refinement is uniquely defined
by the following loop, which should always be used as a source of
symmetry information in preference to the above space-group names.
They are only intended as comments.
;
_shelx_estimated_absorpt_t_max 0.597
_shelx_estimated_absorpt_t_min 0.485
_reflns_odcompleteness_completeness 99.80
_reflns_odcompleteness_iscentric 1
_reflns_odcompleteness_theta 26.32
_olex2_refinement_description
;
1. Fixed Uiso
 At 1.2 times of:
  All C(H) groups
 At 1.5 times of:
  All O(H,H) groups
2.a Free rotating group:
 O16(H16A,H16B)
2.b Rotating group:
 O3(H3A,H3B), O9(H9A,H9B), O10(H10A,H10B)
2.c Aromatic/amide H refined with riding coordinates:
 C2(H2), C4(H4), C5(H5), C8(H8), C10(H10), C11(H11), C15(H15), C17(H17),
 C18(H18), C20(H20), C22(H22), C23(H23), C26(H26), C28(H28), C29(H29), C33(H33),
  C35(H35), C36(H36)
;
_olex2_submission_special_instructions 'No special instructions were received'
_oxdiff_exptl_absorpt_empirical_details
;
Empirical correction (ABSPACK) includes:
- Absorption correction using spherical harmonics
- Frame scaling
;
_oxdiff_exptl_absorpt_empirical_full_max 1.407
_oxdiff_exptl_absorpt_empirical_full_min 0.786

loop_
_space_group_symop_operation_xyz
'x, y, z'
'-x, -y, -z'

loop_
_atom_site_label
_atom_site_type_symbol
_atom_site_fract_x
_atom_site_fract_y
_atom_site_fract_z
_atom_site_U_iso_or_equiv
_atom_site_adp_type
_atom_site_occupancy
_atom_site_site_symmetry_order
_atom_site_calc_flag
_atom_site_refinement_flags_posn
_atom_site_refinement_flags_adp
_atom_site_refinement_flags_occupancy
_atom_site_disorder_assembly
_atom_site_disorder_group
Tb1 Tb 0.39479(2) 0.83406(2) 0.36524(2) 0.01388(4) Uani 1 1 d . . . . .
Tb2 Tb -0.20651(2) 0.36415(2) 0.88942(2) 0.01718(5) Uani 1 1 d . . . . .
O1 O 0.6044(3) 0.7846(3) 0.2058(2) 0.0720(12) Uani 1 1 d . . . . .
O2 O 0.5882(2) 0.8066(2) 0.35713(19) 0.0284(6) Uani 1 1 d . . . . .
O3 O 0.2897(2) 0.98586(18) 0.39268(17) 0.0237(5) Uani 1 1 d . . . . .
H3A H 0.3433 1.0455 0.4209 0.036 Uiso 1 1 d GR . . . .
H3B H 0.2472 0.9697 0.4335 0.036 Uiso 1 1 d GR . . . .
O4 O 0.4361(2) 0.86292(18) 0.52884(16) 0.0232(5) Uani 1 1 d . . . . .
O5 O 0.4865(2) 0.99623(18) 0.65642(17) 0.0243(5) Uani 1 1 d . . . . .
O6 O -0.1932(2) 0.24517(18) 0.63350(17) 0.0242(5) Uani 1 1 d . . . . .
O7 O -0.0979(2) 0.3614(2) 0.77091(18) 0.0346(6) Uani 1 1 d . . . . .
O8 O -0.1430(2) 0.55546(18) 0.89721(18) 0.0317(6) Uani 1 1 d . . . . .
O9 O -0.1732(2) 0.4299(2) 1.06169(17) 0.0344(6) Uani 1 1 d . . . . .
H9A H -0.2278 0.3898 1.0838 0.052 Uiso 1 1 d GR . . . .
H9B H -0.1869 0.4960 1.0684 0.052 Uiso 1 1 d GR . . . .
O10 O -0.4052(3) 0.3573(3) 0.9133(2) 0.0496(8) Uani 1 1 d . . . . .
H10A H -0.4055 0.3506 0.9713 0.074 Uiso 1 1 d GR . . . .
H10B H -0.4632 0.3099 0.8746 0.074 Uiso 1 1 d GR . . . .
O11 O -0.3461(2) 0.37492(19) 0.74286(17) 0.0270(6) Uani 1 1 d . . . . .
O12 O -0.0056(2) 0.62449(18) 1.03903(17) 0.0260(6) Uani 1 1 d . . . . .
O13 O -0.4026(2) 0.35090(18) 0.58351(17) 0.0269(6) Uani 1 1 d . . . . .
O14 O -0.2418(3) 1.19398(19) 0.96421(17) 0.0339(7) Uani 1 1 d . . . . .
O15 O -0.2959(2) 1.16282(17) 0.80402(16) 0.0211(5) Uani 1 1 d . . . . .
N1 N 1.0419(3) 0.9545(2) 0.3906(2) 0.0227(6) Uani 1 1 d . . . . .
N2 N 0.1720(3) 0.4859(2) 0.5549(2) 0.0337(8) Uani 1 1 d . . . . .
N3 N 0.2318(3) 0.6833(3) 0.7724(2) 0.0342(8) Uani 1 1 d . . . . .
N4 N 0.0004(3) 0.9646(2) 0.8746(2) 0.0387(9) Uani 1 1 d . . . . .
N5 N -0.3412(3) 0.7697(2) 0.6529(2) 0.0226(6) Uani 1 1 d . . . . .
N6 N -0.3736(3) 0.7717(2) 0.8985(2) 0.0365(8) Uani 1 1 d . . . . .
C1 C 0.2333(3) 0.6472(3) 0.6809(3) 0.0240(8) Uani 1 1 d . . . . .
C2 C 0.2986(3) 0.7136(3) 0.6266(2) 0.0227(7) Uani 1 1 d . . . . .
H2 H 0.3003 0.6851 0.5643 0.027 Uiso 1 1 calc R . . . .
C3 C 0.3609(3) 0.8229(3) 0.6674(2) 0.0202(7) Uani 1 1 d . . . . .
C4 C 0.3558(4) 0.8615(3) 0.7599(3) 0.0338(9) Uani 1 1 d . . . . .
H4 H 0.3946 0.9351 0.7883 0.041 Uiso 1 1 calc R . . . .
C5 C 0.2920(4) 0.7893(3) 0.8100(3) 0.0436(11) Uani 1 1 d . . . . .
H5 H 0.2909 0.8158 0.8729 0.052 Uiso 1 1 calc R . . . .
C6 C 0.4324(3) 0.9001(2) 0.6128(2) 0.0162(7) Uani 1 1 d . . . . .
C7 C 0.1551(3) 0.5326(3) 0.6379(3) 0.0243(8) Uani 1 1 d . . . . .
C8 C 0.0656(3) 0.4817(3) 0.6812(2) 0.0237(8) Uani 1 1 d . . . . .
H8 H 0.0566 0.5166 0.7390 0.028 Uiso 1 1 calc R . . . .
C9 C -0.0104(3) 0.3780(3) 0.6374(2) 0.0186(7) Uani 1 1 d . . . . .
C10 C 0.0045(3) 0.3296(3) 0.5513(3) 0.0260(8) Uani 1 1 d . . . . .
H10 H -0.0461 0.2610 0.5194 0.031 Uiso 1 1 calc R . . . .
C11 C 0.0968(4) 0.3856(3) 0.5133(3) 0.0358(10) Uani 1 1 d . . . . .
H11 H 0.1075 0.3520 0.4556 0.043 Uiso 1 1 calc R . . . .
C12 C -0.1085(3) 0.3237(3) 0.6840(2) 0.0208(7) Uani 1 1 d . . . . .
C13 C 0.6483(4) 0.8139(3) 0.2938(3) 0.0326(9) Uani 1 1 d . . . . .
C14 C 0.7871(3) 0.8638(3) 0.3290(3) 0.0260(8) Uani 1 1 d . . . . .
C15 C 0.8408(3) 0.9224(3) 0.4216(3) 0.0264(8) Uani 1 1 d . . . . .
H15 H 0.7920 0.9315 0.4645 0.032 Uiso 1 1 calc R . . . .
C16 C 0.9683(3) 0.9677(3) 0.4506(2) 0.0220(7) Uani 1 1 d . . . . .
C17 C 0.9889(3) 0.8982(3) 0.3015(3) 0.0268(8) Uani 1 1 d . . . . .
H17 H 1.0397 0.8893 0.2600 0.032 Uiso 1 1 calc R . . . .
C18 C 0.8627(3) 0.8519(3) 0.2666(3) 0.0296(8) Uani 1 1 d . . . . .
H18 H 0.8299 0.8141 0.2035 0.036 Uiso 1 1 calc R . . . .
C19 C -0.3449(3) 0.8102(3) 0.8201(3) 0.0245(8) Uani 1 1 d . . . . .
C20 C -0.3138(3) 0.9256(3) 0.8148(2) 0.0222(7) Uani 1 1 d . . . . .
H20 H -0.2930 0.9505 0.7597 0.027 Uiso 1 1 calc R . . . .
C21 C -0.3143(3) 1.0026(3) 0.8919(2) 0.0230(8) Uani 1 1 d . . . . .
C22 C -0.3414(4) 0.9624(3) 0.9736(3) 0.0392(10) Uani 1 1 d . . . . .
H22 H -0.3403 1.0119 1.0274 0.047 Uiso 1 1 calc R . . . .
C23 C -0.3703(5) 0.8471(3) 0.9737(3) 0.0451(12) Uani 1 1 d . . . . .
H23 H -0.3883 0.8205 1.0291 0.054 Uiso 1 1 calc R . . . .
C24 C -0.2827(3) 1.1268(3) 0.8867(2) 0.0206(7) Uani 1 1 d . . . . .
C25 C -0.3494(3) 0.7268(3) 0.7363(2) 0.0213(7) Uani 1 1 d . . . . .
C26 C -0.3603(3) 0.6119(3) 0.7431(2) 0.0206(7) Uani 1 1 d . . . . .
H26 H -0.3653 0.5848 0.8013 0.025 Uiso 1 1 calc R . . . .
C27 C -0.3634(3) 0.5389(3) 0.6619(2) 0.0192(7) Uani 1 1 d . . . . .
C28 C -0.3584(3) 0.5824(3) 0.5760(2) 0.0237(8) Uani 1 1 d . . . . .
H28 H -0.3630 0.5352 0.5198 0.028 Uiso 1 1 calc R . . . .
C29 C -0.3464(3) 0.6974(3) 0.5755(3) 0.0269(8) Uani 1 1 d . . . . .
H29 H -0.3417 0.7259 0.5177 0.032 Uiso 1 1 calc R . . . .
C30 C -0.3715(3) 0.4141(3) 0.6628(2) 0.0189(7) Uani 1 1 d . . . . .
C31 C -0.0666(3) 0.6344(3) 0.9559(3) 0.0221(7) Uani 1 1 d . . . . .
C32 C -0.0473(3) 0.7484(3) 0.9246(3) 0.0246(8) Uani 1 1 d . . . . .
C33 C -0.0306(3) 0.8424(3) 0.9926(3) 0.0262(8) Uani 1 1 d . . . . .
H33 H -0.0342 0.8340 1.0562 0.031 Uiso 1 1 calc R . . . .
C34 C -0.0087(3) 0.9483(3) 0.9650(3) 0.0266(8) Uani 1 1 d . . . . .
C35 C -0.0157(5) 0.8726(3) 0.8102(3) 0.0427(11) Uani 1 1 d . . . . .
H35 H -0.0092 0.8828 0.7476 0.051 Uiso 1 1 calc R . . . .
C36 C -0.0413(4) 0.7638(3) 0.8315(3) 0.0344(9) Uani 1 1 d . . . . .
H36 H -0.0541 0.7023 0.7840 0.041 Uiso 1 1 calc R . . . .
O16 O -0.4636(4) 0.4207(4) 1.0769(4) 0.0921(14) Uani 1 1 d . . . . .
H16A H -0.5240 0.4417 1.0413 0.138 Uiso 1 1 d G . . . .
H16B H -0.4975 0.3640 1.0994 0.138 Uiso 1 1 d G . . . .

loop_
_atom_site_aniso_label
_atom_site_aniso_U_11
_atom_site_aniso_U_22
_atom_site_aniso_U_33
_atom_site_aniso_U_23
_atom_site_aniso_U_13
_atom_site_aniso_U_12
Tb1 0.01386(8) 0.01122(7) 0.01455(8) -0.00032(6) 0.00488(6) -0.00270(5)
Tb2 0.02197(9) 0.01052(8) 0.01532(8) -0.00025(6) 0.00341(7) -0.00277(6)
O1 0.0307(19) 0.129(3) 0.0325(18) -0.0094(19) 0.0031(15) -0.0254(19)
O2 0.0168(13) 0.0306(14) 0.0392(16) 0.0054(12) 0.0116(12) 0.0028(10)
O3 0.0218(13) 0.0183(12) 0.0328(14) 0.0007(10) 0.0144(11) 0.0007(10)
O4 0.0304(14) 0.0202(12) 0.0159(12) 0.0013(10) 0.0069(10) -0.0030(10)
O5 0.0277(14) 0.0138(11) 0.0290(14) -0.0038(10) 0.0146(11) -0.0073(9)
O6 0.0158(12) 0.0179(12) 0.0345(14) -0.0029(10) 0.0090(11) -0.0069(9)
O7 0.0290(15) 0.0430(16) 0.0235(14) -0.0042(12) 0.0124(11) -0.0153(12)
O8 0.0410(17) 0.0119(11) 0.0302(14) 0.0000(10) -0.0066(12) -0.0023(11)
O9 0.0453(18) 0.0258(14) 0.0263(14) -0.0042(11) 0.0137(13) -0.0084(12)
O10 0.0305(17) 0.078(2) 0.0313(16) -0.0092(16) 0.0107(13) -0.0061(15)
O11 0.0305(15) 0.0212(12) 0.0266(14) 0.0084(10) 0.0019(11) 0.0031(10)
O12 0.0311(15) 0.0188(12) 0.0231(13) 0.0034(10) 0.0000(11) 0.0018(10)
O13 0.0406(16) 0.0139(11) 0.0249(13) -0.0003(10) 0.0086(12) 0.0035(10)
O14 0.0602(19) 0.0160(12) 0.0181(13) 0.0004(10) 0.0078(13) -0.0057(12)
O15 0.0314(14) 0.0123(11) 0.0173(12) 0.0025(9) 0.0068(10) -0.0015(9)
N1 0.0167(15) 0.0277(15) 0.0260(16) 0.0063(13) 0.0088(12) 0.0055(12)
N2 0.040(2) 0.0245(16) 0.0355(18) -0.0035(14) 0.0225(16) -0.0093(14)
N3 0.043(2) 0.0264(17) 0.0281(17) -0.0030(14) 0.0186(15) -0.0144(14)
N4 0.066(3) 0.0181(16) 0.0329(19) 0.0060(14) 0.0150(18) 0.0065(16)
N5 0.0293(17) 0.0164(14) 0.0209(15) 0.0035(12) 0.0041(13) 0.0044(12)
N6 0.065(3) 0.0171(15) 0.0294(18) 0.0051(13) 0.0216(17) 0.0014(15)
C1 0.026(2) 0.0189(17) 0.0253(19) 0.0023(14) 0.0119(15) -0.0062(14)
C2 0.029(2) 0.0184(17) 0.0190(17) 0.0002(14) 0.0119(15) -0.0045(14)
C3 0.0184(18) 0.0190(16) 0.0217(18) 0.0019(13) 0.0084(14) -0.0033(13)
C4 0.045(3) 0.0186(18) 0.032(2) -0.0083(16) 0.0205(19) -0.0140(16)
C5 0.058(3) 0.039(2) 0.026(2) -0.0101(18) 0.026(2) -0.018(2)
C6 0.0166(17) 0.0128(15) 0.0188(17) 0.0026(13) 0.0054(13) 0.0005(12)
C7 0.027(2) 0.0210(17) 0.0234(18) 0.0012(14) 0.0119(15) -0.0044(14)
C8 0.0247(19) 0.0233(18) 0.0205(18) -0.0012(14) 0.0104(15) -0.0051(14)
C9 0.0184(17) 0.0178(16) 0.0189(17) 0.0065(13) 0.0061(14) -0.0011(13)
C10 0.028(2) 0.0161(16) 0.030(2) -0.0047(14) 0.0104(16) -0.0058(14)
C11 0.047(3) 0.0243(19) 0.035(2) -0.0066(17) 0.025(2) -0.0065(17)
C12 0.0203(18) 0.0182(16) 0.0243(18) 0.0054(14) 0.0076(15) 0.0018(13)
C13 0.022(2) 0.038(2) 0.033(2) 0.0020(18) 0.0051(17) -0.0009(16)
C14 0.0176(18) 0.0285(19) 0.029(2) 0.0050(16) 0.0044(15) 0.0010(14)
C15 0.0197(19) 0.032(2) 0.028(2) 0.0006(16) 0.0118(16) 0.0030(15)
C16 0.0172(18) 0.0238(18) 0.0246(19) 0.0025(14) 0.0053(15) 0.0038(14)
C17 0.024(2) 0.034(2) 0.028(2) 0.0094(16) 0.0135(16) 0.0083(16)
C18 0.023(2) 0.038(2) 0.025(2) 0.0017(16) 0.0067(16) 0.0003(16)
C19 0.035(2) 0.0167(16) 0.0224(18) 0.0027(14) 0.0072(16) 0.0065(15)
C20 0.030(2) 0.0171(16) 0.0191(17) 0.0038(13) 0.0062(15) 0.0047(14)
C21 0.031(2) 0.0134(16) 0.0216(18) 0.0021(13) 0.0063(15) -0.0013(14)
C22 0.071(3) 0.0206(19) 0.028(2) -0.0002(16) 0.025(2) 0.0034(19)
C23 0.092(4) 0.0195(19) 0.030(2) 0.0065(17) 0.033(2) 0.004(2)
C24 0.0203(18) 0.0164(16) 0.0231(18) 0.0004(14) 0.0074(14) -0.0018(13)
C25 0.0251(19) 0.0154(16) 0.0232(18) 0.0017(14) 0.0058(15) 0.0045(13)
C26 0.0266(19) 0.0172(16) 0.0177(17) 0.0021(13) 0.0053(14) 0.0047(14)
C27 0.0181(17) 0.0155(16) 0.0222(18) 0.0014(13) 0.0030(14) 0.0026(13)
C28 0.034(2) 0.0178(16) 0.0192(18) -0.0004(14) 0.0076(15) 0.0046(14)
C29 0.038(2) 0.0209(18) 0.0223(19) 0.0042(15) 0.0100(16) 0.0053(15)
C30 0.0191(17) 0.0122(15) 0.0248(18) 0.0030(13) 0.0064(14) 0.0012(12)
C31 0.0232(19) 0.0142(16) 0.0275(19) -0.0013(14) 0.0054(15) 0.0041(13)
C32 0.0255(19) 0.0140(16) 0.028(2) 0.0021(14) -0.0028(15) 0.0028(14)
C33 0.033(2) 0.0150(16) 0.0267(19) 0.0026(14) 0.0032(16) 0.0024(14)
C34 0.033(2) 0.0134(16) 0.029(2) 0.0009(14) 0.0031(16) 0.0005(14)
C35 0.078(3) 0.024(2) 0.029(2) 0.0056(17) 0.019(2) 0.010(2)
C36 0.051(3) 0.0193(18) 0.029(2) -0.0018(16) 0.0059(19) 0.0047(17)
O16 0.133(4) 0.057(3) 0.105(4) 0.010(2) 0.081(3) 0.004(3)

loop_
_atom_type_symbol
_atom_type_description
_atom_type_scat_dispersion_real
_atom_type_scat_dispersion_imag
_atom_type_scat_source
C C 0.0033 0.0016 'International Tables Vol C Tables 4.2.6.8 and 6.1.1.4'
H H 0.0000 0.0000 'International Tables Vol C Tables 4.2.6.8 and 6.1.1.4'
N N 0.0061 0.0033 'International Tables Vol C Tables 4.2.6.8 and 6.1.1.4'
O O 0.0106 0.0060 'International Tables Vol C Tables 4.2.6.8 and 6.1.1.4'
Tb Tb -0.1723 4.1537 'International Tables Vol C Tables 4.2.6.8 and 6.1.1.4'

loop_
_geom_angle_atom_site_label_1
_geom_angle_atom_site_label_2
_geom_angle_atom_site_label_3
_geom_angle
_geom_angle_site_symmetry_1
_geom_angle_site_symmetry_3
O2 Tb1 O3 140.45(8) . .
O2 Tb1 O5 71.31(8) . 2_676
O2 Tb1 O6 147.89(8) . 2_566
O2 Tb1 O11 75.83(8) . 2_566
O2 Tb1 O13 75.16(9) . 2_566
O2 Tb1 O15 101.93(9) . 2_576
O2 Tb1 C30 74.03(9) . 2_566
O3 Tb1 O11 139.42(8) . 2_566
O3 Tb1 O13 137.49(8) . 2_566
O3 Tb1 C30 145.39(8) . 2_566
O4 Tb1 O2 96.42(9) . .
O4 Tb1 O3 78.13(8) . .
O4 Tb1 O5 98.23(8) . 2_676
O4 Tb1 O6 86.60(8) . 2_566
O4 Tb1 O11 123.82(7) . 2_566
O4 Tb1 O13 74.57(8) . 2_566
O4 Tb1 O15 160.31(8) . 2_576
O4 Tb1 C30 98.67(9) . 2_566
O5 Tb1 O3 70.83(8) 2_676 .
O5 Tb1 O11 128.79(8) 2_676 2_566
O5 Tb1 O13 144.66(9) 2_676 2_566
O5 Tb1 O15 81.19(8) 2_676 2_576
O5 Tb1 C30 142.79(9) 2_676 2_566
O6 Tb1 O3 71.51(8) 2_566 .
O6 Tb1 O5 140.06(8) 2_566 2_676
O6 Tb1 O11 76.03(8) 2_566 2_566
O6 Tb1 O13 74.90(8) 2_566 2_566
O6 Tb1 O15 81.65(8) 2_566 2_576
O6 Tb1 C30 73.91(8) 2_566 2_566
O11 Tb1 C30 25.26(8) 2_566 2_566
O13 Tb1 O11 49.44(7) 2_566 2_566
O13 Tb1 C30 24.18(8) 2_566 2_566
O15 Tb1 O3 83.17(8) 2_576 .
O15 Tb1 O11 68.43(7) 2_576 2_566
O15 Tb1 O13 116.93(7) 2_576 2_566
O15 Tb1 C30 93.20(8) 2_576 2_566
O7 Tb2 O9 140.19(9) . .
O7 Tb2 O10 143.22(10) . .
O7 Tb2 O11 73.77(9) . .
O7 Tb2 O12 69.53(9) . 2_567
O7 Tb2 O14 116.56(9) . 1_545
O7 Tb2 O15 79.84(8) . 1_545
O7 Tb2 C24 98.61(9) . 1_545
O8 Tb2 O7 82.64(10) . .
O8 Tb2 O9 77.57(9) . .
O8 Tb2 O10 98.93(10) . .
O8 Tb2 O11 85.26(8) . .
O8 Tb2 O12 83.26(8) . 2_567
O8 Tb2 O14 152.27(8) . 1_545
O8 Tb2 O15 155.26(8) . 1_545
O8 Tb2 C24 178.07(9) . 1_545
O9 Tb2 O15 126.69(8) . 1_545
O9 Tb2 C24 100.57(9) . 1_545
O10 Tb2 O9 74.54(9) . .
O10 Tb2 O12 147.25(9) . 2_567
O10 Tb2 O14 77.83(11) . 1_545
O10 Tb2 O15 85.09(9) . 1_545
O10 Tb2 C24 80.96(10) . 1_545
O11 Tb2 O9 137.19(9) . .
O11 Tb2 O10 69.79(10) . .
O11 Tb2 O12 142.60(9) . 2_567
O11 Tb2 O14 118.20(8) . 1_545
O11 Tb2 O15 73.16(8) . 1_545
O11 Tb2 C24 96.49(9) . 1_545
O12 Tb2 O9 74.08(9) 2_567 .
O12 Tb2 O14 85.26(9) 2_567 1_545
O12 Tb2 O15 106.51(8) 2_567 1_545
O12 Tb2 C24 95.78(9) 2_567 1_545
O14 Tb2 O9 75.03(8) 1_545 .
O14 Tb2 O15 52.46(7) 1_545 1_545
O14 Tb2 C24 25.81(8) 1_545 1_545
O15 Tb2 C24 26.66(8) 1_545 1_545
C13 O2 Tb1 134.7(2) . .
Tb1 O3 H3A 109.5 . .
Tb1 O3 H3B 109.2 . .
H3A O3 H3B 104.4 . .
C6 O4 Tb1 160.0(2) . .
C6 O5 Tb1 141.8(2) . 2_676
C12 O6 Tb1 135.9(2) . 2_566
C12 O7 Tb2 142.6(2) . .
C31 O8 Tb2 136.8(2) . .
Tb2 O9 H9A 109.4 . .
Tb2 O9 H9B 109.3 . .
H9A O9 H9B 104.4 . .
Tb2 O10 H10A 110.9 . .
Tb2 O10 H10B 116.1 . .
H10A O10 H10B 111.1 . .
Tb2 O11 Tb1 105.41(8) . 2_566
C30 O11 Tb1 87.23(18) . 2_566
C30 O11 Tb2 150.9(2) . .
C31 O12 Tb2 134.2(2) . 2_567
C30 O13 Tb1 102.3(2) . 2_566
C24 O14 Tb2 96.6(2) . 1_565
Tb1 O15 Tb2 109.47(8) 2_576 1_565
C24 O15 Tb1 156.0(2) . 2_576
C24 O15 Tb2 90.15(18) . 1_565
C17 N1 C16 117.9(3) . .
C7 N2 C11 117.0(3) . .
C5 N3 C1 117.3(3) . .
C35 N4 C34 117.2(3) . .
C29 N5 C25 117.5(3) . .
C19 N6 C23 118.1(3) . .
N3 C1 C2 122.8(3) . .
N3 C1 C7 115.8(3) . .
C2 C1 C7 121.3(3) . .
C1 C2 H2 120.6 . .
C3 C2 C1 118.7(3) . .
C3 C2 H2 120.6 . .
C2 C3 C6 121.8(3) . .
C4 C3 C2 118.6(3) . .
C4 C3 C6 119.6(3) . .
C3 C4 H4 120.4 . .
C3 C4 C5 119.1(3) . .
C5 C4 H4 120.4 . .
N3 C5 C4 123.4(3) . .
N3 C5 H5 118.3 . .
C4 C5 H5 118.3 . .
O4 C6 C3 118.5(3) . .
O5 C6 O4 124.7(3) . .
O5 C6 C3 116.8(3) . .
N2 C7 C1 117.0(3) . .
N2 C7 C8 122.7(3) . .
C8 C7 C1 120.2(3) . .
C7 C8 H8 120.4 . .
C7 C8 C9 119.3(3) . .
C9 C8 H8 120.4 . .
C8 C9 C12 119.1(3) . .
C10 C9 C8 118.8(3) . .
C10 C9 C12 122.1(3) . .
C9 C10 H10 120.8 . .
C9 C10 C11 118.3(3) . .
C11 C10 H10 120.8 . .
N2 C11 C10 123.9(3) . .
N2 C11 H11 118.1 . .
C10 C11 H11 118.1 . .
O6 C12 O7 125.4(3) . .
O6 C12 C9 117.9(3) . .
O7 C12 C9 116.7(3) . .
O1 C13 O2 125.4(4) . .
O1 C13 C14 117.5(4) . .
O2 C13 C14 117.1(3) . .
C15 C14 C13 121.9(3) . .
C15 C14 C18 118.5(3) . .
C18 C14 C13 119.6(3) . .
C14 C15 H15 120.0 . .
C14 C15 C16 120.0(3) . .
C16 C15 H15 120.0 . .
N1 C16 C15 121.4(3) . .
N1 C16 C16 116.0(4) . 2_776
C15 C16 C16 122.6(4) . 2_776
N1 C17 H17 117.9 . .
N1 C17 C18 124.2(3) . .
C18 C17 H17 117.9 . .
C14 C18 H18 121.0 . .
C17 C18 C14 117.9(3) . .
C17 C18 H18 121.0 . .
N6 C19 C20 121.8(3) . .
N6 C19 C25 118.2(3) . .
C20 C19 C25 120.0(3) . .
C19 C20 H20 120.2 . .
C21 C20 C19 119.5(3) . .
C21 C20 H20 120.2 . .
C20 C21 C24 120.1(3) . .
C22 C21 C20 118.4(3) . .
C22 C21 C24 121.4(3) . .
C21 C22 H22 120.7 . .
C21 C22 C23 118.7(3) . .
C23 C22 H22 120.7 . .
N6 C23 C22 123.5(4) . .
N6 C23 H23 118.3 . .
C22 C23 H23 118.3 . .
O14 C24 Tb2 57.58(17) . 1_565
O14 C24 O15 120.7(3) . .
O14 C24 C21 118.9(3) . .
O15 C24 Tb2 63.19(16) . 1_565
O15 C24 C21 120.3(3) . .
C21 C24 Tb2 175.5(2) . 1_565
N5 C25 C19 115.5(3) . .
N5 C25 C26 122.2(3) . .
C26 C25 C19 122.2(3) . .
C25 C26 H26 120.4 . .
C27 C26 C25 119.1(3) . .
C27 C26 H26 120.4 . .
C26 C27 C28 118.6(3) . .
C26 C27 C30 123.0(3) . .
C28 C27 C30 118.4(3) . .
C27 C28 H28 120.6 . .
C29 C28 C27 118.8(3) . .
C29 C28 H28 120.6 . .
N5 C29 C28 123.8(3) . .
N5 C29 H29 118.1 . .
C28 C29 H29 118.1 . .
O11 C30 Tb1 67.51(16) . 2_566
O11 C30 C27 120.4(3) . .
O13 C30 Tb1 53.50(16) . 2_566
O13 C30 O11 121.0(3) . .
O13 C30 C27 118.6(3) . .
C27 C30 Tb1 172.1(2) . 2_566
O8 C31 C32 117.6(3) . .
O12 C31 O8 124.9(3) . .
O12 C31 C32 117.5(3) . .
C33 C32 C31 119.0(3) . .
C36 C32 C31 122.1(3) . .
C36 C32 C33 118.9(3) . .
C32 C33 H33 120.3 . .
C34 C33 C32 119.3(3) . .
C34 C33 H33 120.3 . .
N4 C34 C33 122.4(3) . .
N4 C34 C34 116.2(4) . 2_577
C33 C34 C34 121.4(4) . 2_577
N4 C35 H35 118.1 . .
N4 C35 C36 123.8(4) . .
C36 C35 H35 118.1 . .
C32 C36 C35 118.4(3) . .
C32 C36 H36 120.8 . .
C35 C36 H36 120.8 . .
H16A O16 H16B 104.4 . .

loop_
_geom_bond_atom_site_label_1
_geom_bond_atom_site_label_2
_geom_bond_distance
_geom_bond_site_symmetry_2
Tb1 O2 2.313(2) .
Tb1 O3 2.438(2) .
Tb1 O4 2.250(2) .
Tb1 O5 2.332(2) 2_676
Tb1 O6 2.314(2) 2_566
Tb1 O11 2.747(2) 2_566
Tb1 O13 2.443(2) 2_566
Tb1 O15 2.419(2) 2_576
Tb1 C30 2.970(3) 2_566
Tb2 O7 2.314(2) .
Tb2 O8 2.292(2) .
Tb2 O9 2.433(2) .
Tb2 O10 2.348(3) .
Tb2 O11 2.341(2) .
Tb2 O12 2.361(2) 2_567
Tb2 O14 2.424(2) 1_545
Tb2 O15 2.546(2) 1_545
Tb2 C24 2.853(3) 1_545
O1 C13 1.230(5) .
O2 C13 1.252(4) .
O3 H3A 0.8524 .
O3 H3B 0.8516 .
O4 C6 1.255(4) .
O5 Tb1 2.332(2) 2_676
O5 C6 1.248(4) .
O6 Tb1 2.315(2) 2_566
O6 C12 1.251(4) .
O7 C12 1.253(4) .
O8 C31 1.257(4) .
O9 H9A 0.8518 .
O9 H9B 0.8513 .
O10 H10A 0.8391 .
O10 H10B 0.8370 .
O11 Tb1 2.747(2) 2_566
O11 C30 1.269(4) .
O12 Tb2 2.361(2) 2_567
O12 C31 1.254(4) .
O13 Tb1 2.443(2) 2_566
O13 C30 1.245(4) .
O14 Tb2 2.424(2) 1_565
O14 C24 1.250(4) .
O15 Tb1 2.420(2) 2_576
O15 Tb2 2.546(2) 1_565
O15 C24 1.280(4) .
N1 C16 1.348(4) .
N1 C17 1.334(4) .
N2 C7 1.339(4) .
N2 C11 1.346(4) .
N3 C1 1.345(4) .
N3 C5 1.340(5) .
N4 C34 1.346(5) .
N4 C35 1.339(5) .
N5 C25 1.355(4) .
N5 C29 1.333(4) .
N6 C19 1.335(5) .
N6 C23 1.338(5) .
C1 C2 1.399(5) .
C1 C7 1.495(4) .
C2 H2 0.9300 .
C2 C3 1.387(4) .
C3 C4 1.379(5) .
C3 C6 1.511(4) .
C4 H4 0.9300 .
C4 C5 1.385(5) .
C5 H5 0.9300 .
C7 C8 1.385(5) .
C8 H8 0.9300 .
C8 C9 1.388(4) .
C9 C10 1.374(5) .
C9 C12 1.505(4) .
C10 H10 0.9300 .
C10 C11 1.385(5) .
C11 H11 0.9300 .
C13 C14 1.523(5) .
C14 C15 1.384(5) .
C14 C18 1.390(5) .
C15 H15 0.9300 .
C15 C16 1.396(5) .
C16 C16 1.496(7) 2_776
C17 H17 0.9300 .
C17 C18 1.389(5) .
C18 H18 0.9300 .
C19 C20 1.398(4) .
C19 C25 1.484(4) .
C20 H20 0.9300 .
C20 C21 1.383(4) .
C21 C22 1.379(5) .
C21 C24 1.501(4) .
C22 H22 0.9300 .
C22 C23 1.383(5) .
C23 H23 0.9300 .
C24 Tb2 2.853(3) 1_565
C25 C26 1.397(4) .
C26 H26 0.9300 .
C26 C27 1.385(4) .
C27 C28 1.386(5) .
C27 C30 1.510(4) .
C28 H28 0.9300 .
C28 C29 1.383(4) .
C29 H29 0.9300 .
C30 Tb1 2.970(3) 2_566
C31 C32 1.490(5) .
C32 C33 1.386(5) .
C32 C36 1.372(5) .
C33 H33 0.9300 .
C33 C34 1.378(5) .
C34 C34 1.489(6) 2_577
C35 H35 0.9300 .
C35 C36 1.381(5) .
C36 H36 0.9300 .
O16 H16A 0.8493 .
O16 H16B 0.8508 .

loop_
_geom_hbond_atom_site_label_D
_geom_hbond_atom_site_label_H
_geom_hbond_atom_site_label_A
_geom_hbond_distance_DH
_geom_hbond_distance_HA
_geom_hbond_distance_DA
_geom_hbond_angle_DHA
_geom_hbond_site_symmetry_A
O10 H10A O16 0.84 1.97 2.660(5) 138.8 .
O10 H10B O1 0.84 1.85 2.682(4) 172.8 2_566
O16 H16B N6 0.85 2.00 2.799(5) 156.9 2_467
